data_4318048
loop_
_publ_author_name
'Christopher J. Chang'
'Yongqi Deng'
'Shie-Ming Peng'
'Gene-Hsiang Lee'
'Chen-Yu Yeh'
'Daniel G. Nocera'

_publ_section_title
;
 A Convergent Synthetic Approach Using Sterically Demanding
 Aryldipyrrylmethanes for Tuning the Pocket Sizes of Cofacial
 Bisporphyrins
;
_journal_name_full 'Inorganic Chemistry'
_journal_page_first 3008
_journal_page_last 3016
_journal_paper_doi 10.1021/ic025507k
_journal_volume 41
_journal_year 2002
_chemical_formula_sum 'C97 H106 Cl4 N8 O5'
_chemical_formula_weight 1605.70
_chemical_name_systematic
;
  ?
;
_space_group_IT_number 14
_symmetry_cell_setting monoclinic
_symmetry_space_group_name_Hall '-P 2ybc'
_symmetry_space_group_name_H-M 'P 1 21/c 1'
_atom_sites_solution_hydrogens geom
_atom_sites_solution_primary direct
_atom_sites_solution_secondary difmap
_audit_creation_method SHELXL-97
_cell_angle_alpha 90.00
_cell_angle_beta 98.826(1)
_cell_angle_gamma 90.00
_cell_formula_units_Z 4
_cell_length_a 28.8353(12)
_cell_length_b 17.1139(7)
_cell_length_c 17.5978(7)
_cell_measurement_reflns_used 8872
_cell_measurement_temperature 183(2)
_cell_measurement_theta_max 26.37
_cell_measurement_theta_min 2.14
_cell_volume 8581.4(6)
_computing_cell_refinement 'Bruker SAINT'
_computing_data_collection 'Bruker SMART'
_computing_data_reduction 'Bruker SAINT'
_computing_molecular_graphics 'Bruker SHELXTL'
_computing_publication_material 'Bruker SHELXTL'
_computing_structure_refinement 'SHELXL-97 (Sheldrick, 1997)'
_computing_structure_solution 'SHELXS-97 (Sheldrick, 1990)'
_diffrn_ambient_temperature 183(2)
_diffrn_measured_fraction_theta_full 0.975
_diffrn_measured_fraction_theta_max 0.975
_diffrn_measurement_device_type 'Bruker SMART CCD area detector'
_diffrn_measurement_method 'phi and omega scans'
_diffrn_radiation_monochromator graphite
_diffrn_radiation_source 'fine-focus sealed tube'
_diffrn_radiation_type MoK\a
_diffrn_radiation_wavelength 0.71073
_diffrn_reflns_av_R_equivalents 0.0342
_diffrn_reflns_av_sigmaI/netI 0.0312
_diffrn_reflns_limit_h_max 35
_diffrn_reflns_limit_h_min -29
_diffrn_reflns_limit_k_max 21
_diffrn_reflns_limit_k_min -11
_diffrn_reflns_limit_l_max 21
_diffrn_reflns_limit_l_min -21
_diffrn_reflns_number 43593
_diffrn_reflns_theta_full 26.37
_diffrn_reflns_theta_max 26.37
_diffrn_reflns_theta_min 2.14
_exptl_absorpt_coefficient_mu 0.196
_exptl_absorpt_correction_T_max 0.9828
_exptl_absorpt_correction_T_min 0.8316
_exptl_absorpt_correction_type multi-scan
_exptl_crystal_colour red-purple
_exptl_crystal_density_diffrn 1.243
_exptl_crystal_density_meas ?
_exptl_crystal_density_method 'not measured'
_exptl_crystal_description block
_exptl_crystal_F_000 3408
_exptl_crystal_size_max 0.50
_exptl_crystal_size_mid 0.31
_exptl_crystal_size_min 0.30
_refine_diff_density_max 0.934
_refine_diff_density_min -0.502
_refine_diff_density_rms 0.066
_refine_ls_extinction_method none
_refine_ls_goodness_of_fit_ref 1.051
_refine_ls_hydrogen_treatment mixed
_refine_ls_matrix_type full
_refine_ls_number_parameters 1043
_refine_ls_number_reflns 17101
_refine_ls_number_restraints 0
_refine_ls_restrained_S_all 1.051
_refine_ls_R_factor_all 0.0974
_refine_ls_R_factor_gt 0.0683
_refine_ls_shift/su_max 0.004
_refine_ls_shift/su_mean 0.000
_refine_ls_structure_factor_coef Fsqd
_refine_ls_weighting_details 'calc w=1/[\s^2^(Fo^2^)+(0.1048P)^2^+6.8196P] where P=(Fo^2^+2Fc^2^)/3'
_refine_ls_weighting_scheme calc
_refine_ls_wR_factor_gt 0.1850
_refine_ls_wR_factor_ref 0.2095
_reflns_number_gt 12033
_reflns_number_total 17101
_reflns_threshold_expression >2sigma(I)
_cod_data_source_file ic025507k_1.cif
_cod_data_source_block 7
_cod_depositor_comments
;
The following automatic conversions were performed:

'_symmetry_cell_setting' value 'Monoclinic' changed to 'monoclinic'
according to the built-in table from CIF Core dictionary named
'cif_core.dic' version 2.4.1 from
2010-06-29.

'_exptl_absorpt_correction_type' value 'multiscan'
changed to 'multi-scan' according to the built-in table from CIF Core
dictionary named 'cif_core.dic' version 2.4.1 from 2010-06-29.

Automatic conversion script
Id: cif_fix_values 1646 2011-03-28 12:23:43Z adriana 

The following automatic conversions were performed:

'_exptl_crystal_density_meas' value 'not_measured' was changed to '?'
- the value is perceived as not measured.

Automatic conversion script
Id: cif_fix_values 3008 2015-01-20 13:52:24Z robertas 
;
_cod_database_code 4318048

loop_
_symmetry_equiv_pos_as_xyz
'x, y, z'
'-x, y+1/2, -z+1/2'
'-x, -y, -z'
'x, -y-1/2, z-1/2'

loop_
_atom_site_label
_atom_site_type_symbol
_atom_site_fract_x
_atom_site_fract_y
_atom_site_fract_z
_atom_site_U_iso_or_equiv
_atom_site_adp_type
_atom_site_occupancy
_atom_site_symmetry_multiplicity
_atom_site_calc_flag
_atom_site_refinement_flags
_atom_site_disorder_assembly
_atom_site_disorder_group
O1 O 0.74936(6) 0.73517(10) 0.48668(11) 0.0331(4) Uani 1 1 d . . .
O2 O 0.58525(7) 0.22366(12) 0.68182(12) 0.0450(5) Uani 1 1 d . . .
O3 O 0.59554(9) 0.12000(13) 0.44037(13) 0.0543(6) Uani 1 1 d . . .
O4 O 0.90315(9) 0.12710(12) 0.55278(12) 0.0527(6) Uani 1 1 d . . .
O5 O 0.91215(8) 0.22640(12) 0.30939(12) 0.0472(5) Uani 1 1 d . . .
N1 N 0.70933(8) 0.50754(13) 0.54580(14) 0.0334(5) Uani 1 1 d . . .
H1 H 0.6880(10) 0.4922(16) 0.5240(15) 0.020(7) Uiso 1 1 d . . .
N2 N 0.61917(7) 0.54596(11) 0.48063(12) 0.0272(4) Uani 1 1 d . . .
N3 N 0.58448(8) 0.37567(12) 0.48384(12) 0.0297(5) Uani 1 1 d . . .
H3 H 0.6093(11) 0.3915(17) 0.4924(17) 0.031(8) Uiso 1 1 d . . .
N4 N 0.67453(7) 0.33569(12) 0.54665(12) 0.0309(5) Uani 1 1 d . . .
N5 N 0.87871(7) 0.55123(11) 0.50732(12) 0.0268(4) Uani 1 1 d . . .
N6 N 0.79277(8) 0.51544(12) 0.42256(14) 0.0327(5) Uani 1 1 d . . .
H6 H 0.8145(10) 0.4994(16) 0.4535(16) 0.030(8) Uiso 1 1 d . . .
N7 N 0.82501(7) 0.34376(12) 0.43146(13) 0.0311(5) Uani 1 1 d . . .
N8 N 0.91248(8) 0.38054(12) 0.50789(13) 0.0290(5) Uani 1 1 d . . .
H8 H 0.8873(10) 0.3967(16) 0.4953(15) 0.024(7) Uiso 1 1 d . . .
C1 C 0.74827(9) 0.46719(16) 0.57787(16) 0.0354(6) Uani 1 1 d . . .
C2 C 0.78007(9) 0.52414(16) 0.61642(17) 0.0383(6) Uani 1 1 d . . .
C3 C 0.75814(9) 0.59564(16) 0.61081(16) 0.0365(6) Uani 1 1 d . . .
C4 C 0.71354(9) 0.58578(14) 0.56220(15) 0.0317(6) Uani 1 1 d . . .
C5 C 0.67960(9) 0.64076(14) 0.53205(15) 0.0292(5) Uani 1 1 d . . .
C6 C 0.63712(8) 0.61985(14) 0.48408(14) 0.0272(5) Uani 1 1 d . . .
C7 C 0.60599(9) 0.67329(14) 0.43392(15) 0.0299(5) Uani 1 1 d . . .
C8 C 0.56815(9) 0.62971(14) 0.40402(14) 0.0306(5) Uani 1 1 d . . .
C9 C 0.57664(9) 0.55101(14) 0.43472(14) 0.0284(5) Uani 1 1 d . . .
C10 C 0.54345(9) 0.49118(15) 0.42196(14) 0.0303(5) Uani 1 1 d . . .
H10A H 0.5145 0.5054 0.3918 0.036 Uiso 1 1 calc R . .
C11 C 0.54642(8) 0.41400(15) 0.44668(14) 0.0287(5) Uani 1 1 d . . .
C12 C 0.50794(9) 0.35961(15) 0.43883(15) 0.0307(5) Uani 1 1 d . . .
C13 C 0.52412(9) 0.29068(15) 0.47347(15) 0.0322(6) Uani 1 1 d . . .
C14 C 0.57355(9) 0.30065(14) 0.50184(14) 0.0294(5) Uani 1 1 d . . .
C15 C 0.60696(9) 0.24711(14) 0.53762(15) 0.0307(5) Uani 1 1 d . . .
C16 C 0.65555(9) 0.26295(14) 0.55429(14) 0.0295(5) Uani 1 1 d . . .
C17 C 0.69292(9) 0.20636(14) 0.58005(15) 0.0318(6) Uani 1 1 d . . .
C18 C 0.73408(9) 0.24574(15) 0.58638(15) 0.0317(6) Uani 1 1 d . . .
C19 C 0.72170(9) 0.32718(15) 0.56778(15) 0.0317(6) Uani 1 1 d . . .
C20 C 0.75457(9) 0.38736(16) 0.58103(16) 0.0362(6) Uani 1 1 d . . .
H20A H 0.7862 0.3707 0.5943 0.043 Uiso 1 1 calc R . .
C21 C 0.91879(8) 0.55473(14) 0.55912(14) 0.0274(5) Uani 1 1 d . . .
C22 C 0.92614(9) 0.63311(14) 0.59146(15) 0.0300(5) Uani 1 1 d . . .
C23 C 0.89054(9) 0.67812(14) 0.55572(15) 0.0291(5) Uani 1 1 d . . .
C24 C 0.86155(8) 0.62609(14) 0.50104(14) 0.0280(5) Uani 1 1 d . . .
C25 C 0.82245(9) 0.64771(14) 0.44616(14) 0.0286(5) Uani 1 1 d . . .
C26 C 0.79071(9) 0.59392(15) 0.40740(16) 0.0333(6) Uani 1 1 d . . .
C27 C 0.75117(11) 0.60632(17) 0.34768(19) 0.0461(7) Uani 1 1 d . . .
C28 C 0.73008(11) 0.53524(17) 0.33095(19) 0.0489(8) Uani 1 1 d . . .
C29 C 0.75651(10) 0.47742(16) 0.37952(18) 0.0414(7) Uani 1 1 d . . .
C30 C 0.74801(10) 0.39755(16) 0.37882(18) 0.0431(7) Uani 1 1 d . . .
H30A H 0.7170 0.3824 0.3574 0.052 Uiso 1 1 calc R . .
C31 C 0.77808(9) 0.33642(15) 0.40476(16) 0.0350(6) Uani 1 1 d . . .
C32 C 0.76461(9) 0.25421(15) 0.39553(15) 0.0337(6) Uani 1 1 d . . .
C33 C 0.80488(9) 0.21262(15) 0.41097(15) 0.0319(6) Uani 1 1 d . . .
C34 C 0.84260(9) 0.26950(14) 0.43287(14) 0.0285(5) Uani 1 1 d . . .
C35 C 0.89103(9) 0.25224(14) 0.45301(14) 0.0298(5) Uani 1 1 d . . .
C36 C 0.92389(9) 0.30575(14) 0.48987(15) 0.0299(5) Uani 1 1 d . . .
C37 C 0.97304(9) 0.29532(15) 0.52108(15) 0.0316(6) Uani 1 1 d . . .
C38 C 0.98841(9) 0.36345(15) 0.55751(15) 0.0311(5) Uani 1 1 d . . .
C39 C 0.95001(8) 0.41812(14) 0.54830(14) 0.0283(5) Uani 1 1 d . . .
C40 C 0.95176(8) 0.49461(14) 0.57499(14) 0.0292(5) Uani 1 1 d . . .
H40A H 0.9794 0.5081 0.6090 0.035 Uiso 1 1 calc R . .
C41 C 0.68480(9) 0.72507(14) 0.55237(15) 0.0308(5) Uani 1 1 d . . .
C42 C 0.65332(10) 0.75940(16) 0.59398(16) 0.0379(6) Uani 1 1 d . . .
H42A H 0.6319 0.7275 0.6159 0.045 Uiso 1 1 calc R . .
C43 C 0.65256(10) 0.84014(17) 0.60425(17) 0.0426(7) Uani 1 1 d . . .
H43A H 0.6310 0.8630 0.6335 0.051 Uiso 1 1 calc R . .
C44 C 0.68313(10) 0.88626(16) 0.57175(16) 0.0376(6) Uani 1 1 d . . .
H44A H 0.6815 0.9414 0.5772 0.045 Uiso 1 1 calc R . .
C45 C 0.71655(9) 0.85452(14) 0.53087(15) 0.0311(5) Uani 1 1 d . . .
C46 C 0.74872(9) 0.90699(14) 0.49247(15) 0.0325(6) Uani 1 1 d . . .
C47 C 0.78193(9) 0.85848(14) 0.45234(15) 0.0319(6) Uani 1 1 d . . .
C48 C 0.81578(10) 0.89452(16) 0.41544(17) 0.0406(7) Uani 1 1 d . . .
H48A H 0.8166 0.9499 0.4128 0.049 Uiso 1 1 calc R . .
C49 C 0.84805(11) 0.85154(17) 0.38277(19) 0.0474(7) Uani 1 1 d . . .
H49A H 0.8693 0.8771 0.3548 0.057 Uiso 1 1 calc R . .
C50 C 0.84932(10) 0.77082(17) 0.39088(17) 0.0407(7) Uani 1 1 d . . .
H50A H 0.8725 0.7414 0.3705 0.049 Uiso 1 1 calc R . .
C51 C 0.81705(9) 0.73294(14) 0.42855(15) 0.0308(5) Uani 1 1 d . . .
C52 C 0.78230(8) 0.77747(14) 0.45528(15) 0.0289(5) Uani 1 1 d . . .
C53 C 0.71733(9) 0.77350(14) 0.52362(15) 0.0293(5) Uani 1 1 d . . .
C54 C 0.77839(11) 0.95743(16) 0.55431(18) 0.0444(7) Uani 1 1 d . . .
H54A H 0.7976 0.9234 0.5914 0.067 Uiso 1 1 calc R . .
H54B H 0.7576 0.9890 0.5810 0.067 Uiso 1 1 calc R . .
H54C H 0.7989 0.9919 0.5298 0.067 Uiso 1 1 calc R . .
C55 C 0.71816(11) 0.95874(17) 0.43370(19) 0.0460(7) Uani 1 1 d . . .
H55A H 0.6996 0.9257 0.3949 0.069 Uiso 1 1 calc R . .
H55B H 0.7383 0.9934 0.4087 0.069 Uiso 1 1 calc R . .
H55C H 0.6971 0.9902 0.4600 0.069 Uiso 1 1 calc R . .
C56 C 0.82681(10) 0.50453(18) 0.66248(18) 0.0453(7) Uani 1 1 d . . .
H56A H 0.8472 0.5514 0.6668 0.054 Uiso 1 1 calc R . .
H56B H 0.8422 0.4633 0.6358 0.054 Uiso 1 1 calc R . .
C57 C 0.82119(13) 0.4767(2) 0.74144(19) 0.0586(9) Uani 1 1 d . . .
H57A H 0.8521 0.4643 0.7705 0.088 Uiso 1 1 calc R . .
H57B H 0.8014 0.4298 0.7372 0.088 Uiso 1 1 calc R . .
H57C H 0.8064 0.5178 0.7682 0.088 Uiso 1 1 calc R . .
C58 C 0.77653(11) 0.66736(17) 0.65397(19) 0.0488(8) Uani 1 1 d . . .
H58A H 0.8078 0.6566 0.6825 0.073 Uiso 1 1 calc R . .
H58B H 0.7553 0.6822 0.6900 0.073 Uiso 1 1 calc R . .
H58C H 0.7785 0.7102 0.6176 0.073 Uiso 1 1 calc R . .
C59 C 0.61508(10) 0.75604(15) 0.41083(17) 0.0404(7) Uani 1 1 d . . .
H59A H 0.5876 0.7758 0.3765 0.061 Uiso 1 1 calc R . .
H59B H 0.6425 0.7571 0.3841 0.061 Uiso 1 1 calc R . .
H59C H 0.6211 0.7890 0.4569 0.061 Uiso 1 1 calc R . .
C60 C 0.52605(10) 0.65513(16) 0.34860(17) 0.0402(7) Uani 1 1 d . . .
H60A H 0.5247 0.7129 0.3480 0.048 Uiso 1 1 calc R . .
H60B H 0.4974 0.6358 0.3671 0.048 Uiso 1 1 calc R . .
C61 C 0.52605(13) 0.6261(2) 0.26692(18) 0.0574(9) Uani 1 1 d . . .
H61A H 0.4978 0.6448 0.2339 0.086 Uiso 1 1 calc R . .
H61B H 0.5265 0.5689 0.2666 0.086 Uiso 1 1 calc R . .
H61C H 0.5539 0.6460 0.2476 0.086 Uiso 1 1 calc R . .
C62 C 0.45934(9) 0.37685(16) 0.39901(16) 0.0350(6) Uani 1 1 d . . .
H62A H 0.4531 0.4334 0.4033 0.042 Uiso 1 1 calc R . .
H62B H 0.4365 0.3483 0.4254 0.042 Uiso 1 1 calc R . .
C63 C 0.45179(11) 0.3541(2) 0.31462(19) 0.0572(9) Uani 1 1 d . . .
H63A H 0.4196 0.3668 0.2915 0.086 Uiso 1 1 calc R . .
H63B H 0.4571 0.2978 0.3100 0.086 Uiso 1 1 calc R . .
H63C H 0.4738 0.3829 0.2879 0.086 Uiso 1 1 calc R . .
C64 C 0.49413(10) 0.21967(17) 0.4773(2) 0.0458(7) Uani 1 1 d . . .
H64A H 0.4619 0.2313 0.4536 0.069 Uiso 1 1 calc R . .
H64B H 0.4945 0.2048 0.5312 0.069 Uiso 1 1 calc R . .
H64C H 0.5064 0.1765 0.4497 0.069 Uiso 1 1 calc R . .
C65 C 0.68854(11) 0.12081(16) 0.5954(2) 0.0517(8) Uani 1 1 d . . .
H65A H 0.7198 0.0986 0.6120 0.078 Uiso 1 1 calc R . .
H65B H 0.6739 0.0945 0.5483 0.078 Uiso 1 1 calc R . .
H65C H 0.6691 0.1133 0.6359 0.078 Uiso 1 1 calc R . .
C66 C 0.78284(10) 0.21427(16) 0.60906(16) 0.0378(6) Uani 1 1 d . . .
H66A H 0.8051 0.2480 0.5865 0.045 Uiso 1 1 calc R . .
H66B H 0.7844 0.1614 0.5869 0.045 Uiso 1 1 calc R . .
C67 C 0.79842(11) 0.2096(2) 0.6958(2) 0.0561(9) Uani 1 1 d . . .
H67A H 0.8303 0.1883 0.7063 0.084 Uiso 1 1 calc R . .
H67B H 0.7770 0.1754 0.7186 0.084 Uiso 1 1 calc R . .
H67C H 0.7980 0.2620 0.7181 0.084 Uiso 1 1 calc R . .
C68 C 0.96532(10) 0.65664(16) 0.65363(17) 0.0397(6) Uani 1 1 d . . .
H68A H 0.9674 0.7144 0.6552 0.048 Uiso 1 1 calc R . .
H68B H 0.9953 0.6363 0.6406 0.048 Uiso 1 1 calc R . .
C69 C 0.95921(15) 0.6272(2) 0.73240(19) 0.0657(10) Uani 1 1 d . . .
H69A H 0.9857 0.6448 0.7703 0.099 Uiso 1 1 calc R . .
H69B H 0.9581 0.5700 0.7319 0.099 Uiso 1 1 calc R . .
H69C H 0.9299 0.6477 0.7461 0.099 Uiso 1 1 calc R . .
C70 C 0.88296(10) 0.76225(15) 0.57588(17) 0.0388(6) Uani 1 1 d . . .
H70A H 0.9088 0.7796 0.6150 0.058 Uiso 1 1 calc R . .
H70B H 0.8532 0.7672 0.5960 0.058 Uiso 1 1 calc R . .
H70C H 0.8819 0.7947 0.5298 0.058 Uiso 1 1 calc R . .
C71 C 0.73625(14) 0.68035(19) 0.3055(2) 0.0630(10) Uani 1 1 d . . .
H71A H 0.7077 0.6707 0.2687 0.095 Uiso 1 1 calc R . .
H71B H 0.7613 0.6983 0.2779 0.095 Uiso 1 1 calc R . .
H71C H 0.7300 0.7205 0.3423 0.095 Uiso 1 1 calc R . .
C72 C 0.68931(12) 0.5162(2) 0.2678(2) 0.0559(8) Uani 1 1 d . . .
H72A H 0.6921 0.5471 0.2213 0.067 Uiso 1 1 calc R . .
H72B H 0.6902 0.4601 0.2543 0.067 Uiso 1 1 calc R . .
C73 C 0.64497(17) 0.5340(4) 0.2939(3) 0.117(2) Uani 1 1 d . . .
H73A H 0.6189 0.5213 0.2531 0.175 Uiso 1 1 calc R . .
H73B H 0.6439 0.5897 0.3064 0.175 Uiso 1 1 calc R . .
H73C H 0.6422 0.5030 0.3398 0.175 Uiso 1 1 calc R . .
C74 C 0.71512(10) 0.22418(16) 0.37413(17) 0.0406(6) Uani 1 1 d . . .
H74A H 0.6931 0.2634 0.3895 0.049 Uiso 1 1 calc R . .
H74B H 0.7116 0.1757 0.4035 0.049 Uiso 1 1 calc R . .
C75 C 0.70170(12) 0.2071(2) 0.2889(2) 0.0638(10) Uani 1 1 d . . .
H75A H 0.6694 0.1876 0.2789 0.096 Uiso 1 1 calc R . .
H75B H 0.7230 0.1676 0.2733 0.096 Uiso 1 1 calc R . .
H75C H 0.7041 0.2552 0.2594 0.096 Uiso 1 1 calc R . .
C76 C 0.80786(11) 0.12545(16) 0.41213(19) 0.0453(7) Uani 1 1 d . . .
H76A H 0.7768 0.1033 0.3939 0.068 Uiso 1 1 calc R . .
H76B H 0.8187 0.1076 0.4648 0.068 Uiso 1 1 calc R . .
H76C H 0.8300 0.1082 0.3785 0.068 Uiso 1 1 calc R . .
C77 C 1.00339(10) 0.22474(16) 0.5174(2) 0.0442(7) Uani 1 1 d . . .
H77A H 1.0352 0.2359 0.5436 0.066 Uiso 1 1 calc R . .
H77B H 1.0045 0.2115 0.4635 0.066 Uiso 1 1 calc R . .
H77C H 0.9903 0.1807 0.5427 0.066 Uiso 1 1 calc R . .
C78 C 1.03634(9) 0.38047(16) 0.60038(16) 0.0348(6) Uani 1 1 d . . .
H78A H 1.0423 0.4373 0.5982 0.042 Uiso 1 1 calc R . .
H78B H 1.0599 0.3536 0.5743 0.042 Uiso 1 1 calc R . .
C79 C 1.04287(11) 0.3550(2) 0.68389(19) 0.0549(8) Uani 1 1 d . . .
H79A H 1.0748 0.3679 0.7086 0.082 Uiso 1 1 calc R . .
H79B H 1.0380 0.2985 0.6866 0.082 Uiso 1 1 calc R . .
H79C H 1.0201 0.3822 0.7105 0.082 Uiso 1 1 calc R . .
C80 C 0.58873(9) 0.16987(15) 0.56092(16) 0.0340(6) Uani 1 1 d . . .
C81 C 0.58238(10) 0.10676(16) 0.51070(17) 0.0407(6) Uani 1 1 d . . .
C82 C 0.56411(11) 0.03628(17) 0.5326(2) 0.0521(8) Uani 1 1 d . . .
H82A H 0.5597 -0.0064 0.4977 0.063 Uiso 1 1 calc R . .
C83 C 0.55258(12) 0.02936(19) 0.6050(2) 0.0558(9) Uani 1 1 d . . .
H83A H 0.5401 -0.0187 0.6199 0.067 Uiso 1 1 calc R . .
C84 C 0.55866(11) 0.09022(18) 0.65675(19) 0.0478(7) Uani 1 1 d . . .
H84A H 0.5504 0.0845 0.7067 0.057 Uiso 1 1 calc R . .
C85 C 0.57723(10) 0.16056(16) 0.63465(17) 0.0388(6) Uani 1 1 d . . .
C86 C 0.59294(15) 0.0564(2) 0.3883(2) 0.0699(11) Uani 1 1 d . . .
H86A H 0.6034 0.0735 0.3405 0.105 Uiso 1 1 calc R . .
H86B H 0.5604 0.0379 0.3769 0.105 Uiso 1 1 calc R . .
H86C H 0.6131 0.0139 0.4113 0.105 Uiso 1 1 calc R . .
C87 C 0.57826(14) 0.2156(2) 0.7599(2) 0.0610(9) Uani 1 1 d . . .
H87A H 0.5854 0.2653 0.7869 0.091 Uiso 1 1 calc R . .
H87B H 0.5991 0.1748 0.7849 0.091 Uiso 1 1 calc R . .
H87C H 0.5455 0.2012 0.7617 0.091 Uiso 1 1 calc R . .
C88 C 0.90918(9) 0.17444(15) 0.43139(16) 0.0334(6) Uani 1 1 d . . .
C89 C 0.91617(10) 0.11248(16) 0.48262(17) 0.0396(6) Uani 1 1 d . . .
C90 C 0.93509(12) 0.04218(17) 0.4625(2) 0.0509(8) Uani 1 1 d . . .
H90A H 0.9399 0.0003 0.4983 0.061 Uiso 1 1 calc R . .
C91 C 0.94686(12) 0.03391(18) 0.3900(2) 0.0541(8) Uani 1 1 d . . .
H91A H 0.9599 -0.0141 0.3762 0.065 Uiso 1 1 calc R . .
C92 C 0.94016(11) 0.09385(18) 0.33727(19) 0.0466(7) Uani 1 1 d . . .
H92A H 0.9487 0.0874 0.2876 0.056 Uiso 1 1 calc R . .
C93 C 0.92071(10) 0.16403(16) 0.35744(17) 0.0380(6) Uani 1 1 d . . .
C94 C 0.90538(17) 0.0641(2) 0.6057(2) 0.0753(12) Uani 1 1 d . . .
H94A H 0.8948 0.0820 0.6532 0.113 Uiso 1 1 calc R . .
H94B H 0.9378 0.0453 0.6175 0.113 Uiso 1 1 calc R . .
H94C H 0.8850 0.0216 0.5831 0.113 Uiso 1 1 calc R . .
C95 C 0.92197(15) 0.2185(2) 0.2329(2) 0.0665(10) Uani 1 1 d . . .
H95A H 0.9143 0.2674 0.2048 0.100 Uiso 1 1 calc R . .
H95B H 0.9031 0.1759 0.2069 0.100 Uiso 1 1 calc R . .
H95C H 0.9554 0.2068 0.2342 0.100 Uiso 1 1 calc R . .
C96 C 0.36031(11) 0.5303(2) 0.33725(18) 0.0488(7) Uani 1 1 d . . .
H96A H 0.3679 0.4957 0.3825 0.059 Uiso 1 1 calc R . .
H96B H 0.3401 0.5730 0.3513 0.059 Uiso 1 1 calc R . .
Cl1 Cl 0.41222(3) 0.57027(6) 0.31450(5) 0.0640(3) Uani 1 1 d . . .
Cl2 Cl 0.32944(4) 0.47696(8) 0.26164(6) 0.0877(4) Uani 1 1 d . . .
C97 C 0.86938(11) 1.0285(2) 0.82326(18) 0.0504(8) Uani 1 1 d . . .
H97A H 0.8489 1.0710 0.8368 0.060 Uiso 1 1 calc R . .
H97B H 0.8754 0.9925 0.8678 0.060 Uiso 1 1 calc R . .
Cl3 Cl 0.92254(3) 1.06834(6) 0.80616(5) 0.0631(3) Uani 1 1 d . . .
Cl4 Cl 0.84008(4) 0.97752(8) 0.74401(6) 0.0824(3) Uani 1 1 d . . .

loop_
_atom_site_aniso_label
_atom_site_aniso_U_11
_atom_site_aniso_U_22
_atom_site_aniso_U_33
_atom_site_aniso_U_23
_atom_site_aniso_U_13
_atom_site_aniso_U_12
O1 0.0281(9) 0.0189(8) 0.0534(11) -0.0002(7) 0.0100(8) -0.0011(7)
O2 0.0535(13) 0.0401(11) 0.0442(11) 0.0003(9) 0.0163(10) -0.0052(9)
O3 0.0692(15) 0.0447(13) 0.0494(13) -0.0096(10) 0.0105(11) -0.0029(11)
O4 0.0715(15) 0.0401(12) 0.0463(12) 0.0095(10) 0.0083(11) -0.0011(11)
O5 0.0607(14) 0.0412(12) 0.0433(11) 0.0027(9) 0.0189(10) 0.0102(10)
N1 0.0228(11) 0.0265(12) 0.0483(14) 0.0035(10) -0.0023(10) -0.0038(9)
N2 0.0257(10) 0.0244(10) 0.0311(11) 0.0012(8) 0.0032(8) -0.0029(8)
N3 0.0253(12) 0.0273(11) 0.0358(12) 0.0018(9) 0.0027(9) -0.0036(9)
N4 0.0272(11) 0.0266(11) 0.0385(12) 0.0032(9) 0.0042(9) 0.0005(8)
N5 0.0249(10) 0.0226(10) 0.0329(11) -0.0018(8) 0.0047(8) 0.0008(8)
N6 0.0273(12) 0.0240(11) 0.0441(13) -0.0040(9) -0.0033(10) 0.0004(9)
N7 0.0296(11) 0.0232(10) 0.0397(12) -0.0038(9) 0.0029(9) -0.0012(8)
N8 0.0241(11) 0.0245(11) 0.0374(12) -0.0018(9) 0.0016(9) 0.0023(9)
C1 0.0263(13) 0.0349(14) 0.0442(15) 0.0084(12) 0.0028(11) -0.0016(11)
C2 0.0317(14) 0.0373(15) 0.0449(16) 0.0094(12) 0.0024(12) -0.0043(11)
C3 0.0285(13) 0.0335(14) 0.0449(15) 0.0091(12) -0.0024(11) -0.0054(11)
C4 0.0288(13) 0.0257(13) 0.0397(14) 0.0038(11) 0.0024(11) -0.0047(10)
C5 0.0271(12) 0.0244(12) 0.0354(13) 0.0030(10) 0.0024(10) -0.0039(10)
C6 0.0264(12) 0.0226(12) 0.0328(12) 0.0020(10) 0.0056(10) 0.0011(9)
C7 0.0305(13) 0.0250(12) 0.0339(13) 0.0025(10) 0.0039(10) 0.0025(10)
C8 0.0303(13) 0.0267(13) 0.0333(13) 0.0004(10) -0.0002(10) 0.0010(10)
C9 0.0286(12) 0.0267(13) 0.0293(12) 0.0017(10) 0.0022(10) 0.0003(10)
C10 0.0280(13) 0.0296(13) 0.0313(13) 0.0002(10) -0.0018(10) -0.0014(10)
C11 0.0265(12) 0.0300(13) 0.0291(12) -0.0017(10) 0.0028(10) -0.0032(10)
C12 0.0273(13) 0.0284(13) 0.0363(14) -0.0017(10) 0.0047(10) -0.0034(10)
C13 0.0302(13) 0.0287(13) 0.0383(14) -0.0016(11) 0.0070(11) -0.0037(10)
C14 0.0317(13) 0.0255(12) 0.0322(13) -0.0012(10) 0.0086(10) -0.0023(10)
C15 0.0325(13) 0.0248(12) 0.0357(13) -0.0012(10) 0.0079(11) -0.0022(10)
C16 0.0316(13) 0.0256(12) 0.0318(13) -0.0002(10) 0.0058(10) 0.0011(10)
C17 0.0373(14) 0.0232(12) 0.0353(14) -0.0007(10) 0.0068(11) 0.0052(10)
C18 0.0341(14) 0.0288(13) 0.0333(13) 0.0018(10) 0.0087(11) 0.0051(11)
C19 0.0297(13) 0.0285(13) 0.0374(14) 0.0052(11) 0.0067(11) 0.0040(10)
C20 0.0255(13) 0.0352(14) 0.0478(16) 0.0081(12) 0.0055(11) 0.0035(11)
C21 0.0278(12) 0.0237(12) 0.0307(12) -0.0020(10) 0.0044(10) -0.0020(10)
C22 0.0300(13) 0.0247(12) 0.0351(13) -0.0031(10) 0.0043(10) -0.0034(10)
C23 0.0273(12) 0.0238(12) 0.0365(13) -0.0042(10) 0.0057(10) -0.0022(10)
C24 0.0262(12) 0.0231(12) 0.0359(13) -0.0034(10) 0.0086(10) -0.0019(9)
C25 0.0280(13) 0.0247(12) 0.0335(13) -0.0009(10) 0.0063(10) 0.0015(10)
C26 0.0318(14) 0.0253(13) 0.0418(15) -0.0035(11) 0.0020(11) 0.0027(10)
C27 0.0430(17) 0.0331(15) 0.0560(18) -0.0047(13) -0.0123(14) 0.0040(12)
C28 0.0448(17) 0.0349(16) 0.061(2) -0.0059(14) -0.0117(15) 0.0036(13)
C29 0.0326(14) 0.0308(14) 0.0568(18) -0.0059(13) -0.0057(13) 0.0007(11)
C30 0.0327(15) 0.0315(15) 0.0615(19) -0.0082(13) -0.0040(13) -0.0045(11)
C31 0.0337(14) 0.0263(13) 0.0436(15) -0.0048(11) 0.0014(12) -0.0043(11)
C32 0.0366(14) 0.0282(13) 0.0365(14) -0.0037(11) 0.0063(11) -0.0082(11)
C33 0.0388(15) 0.0251(13) 0.0322(13) -0.0002(10) 0.0064(11) -0.0060(11)
C34 0.0351(14) 0.0229(12) 0.0280(12) -0.0013(9) 0.0064(10) -0.0040(10)
C35 0.0363(14) 0.0221(12) 0.0319(13) 0.0006(10) 0.0081(11) -0.0009(10)
C36 0.0328(13) 0.0238(12) 0.0342(13) -0.0005(10) 0.0084(11) 0.0005(10)
C37 0.0300(13) 0.0259(13) 0.0398(14) -0.0007(11) 0.0082(11) 0.0006(10)
C38 0.0275(13) 0.0272(13) 0.0394(14) 0.0016(11) 0.0079(11) 0.0000(10)
C39 0.0266(12) 0.0254(12) 0.0329(13) 0.0006(10) 0.0046(10) 0.0007(10)
C40 0.0251(12) 0.0292(13) 0.0318(13) -0.0002(10) -0.0001(10) -0.0015(10)
C41 0.0281(13) 0.0263(13) 0.0355(13) 0.0015(10) -0.0026(10) -0.0017(10)
C42 0.0333(14) 0.0374(15) 0.0427(15) -0.0011(12) 0.0051(12) -0.0043(12)
C43 0.0412(16) 0.0415(16) 0.0457(16) -0.0101(13) 0.0090(13) 0.0035(13)
C44 0.0399(15) 0.0267(13) 0.0453(16) -0.0059(11) 0.0032(12) 0.0032(11)
C45 0.0308(13) 0.0231(12) 0.0368(14) -0.0013(10) -0.0029(11) 0.0013(10)
C46 0.0333(14) 0.0173(11) 0.0451(15) 0.0011(10) 0.0000(12) 0.0003(10)
C47 0.0328(13) 0.0227(12) 0.0384(14) 0.0024(10) -0.0006(11) -0.0021(10)
C48 0.0474(17) 0.0237(13) 0.0507(17) 0.0076(12) 0.0076(13) -0.0046(12)
C49 0.0515(18) 0.0371(16) 0.0574(19) 0.0108(14) 0.0200(15) -0.0057(13)
C50 0.0363(15) 0.0380(16) 0.0499(17) 0.0012(13) 0.0133(13) 0.0016(12)
C51 0.0299(13) 0.0246(13) 0.0367(14) 0.0001(10) 0.0009(11) -0.0010(10)
C52 0.0262(12) 0.0219(12) 0.0373(13) 0.0004(10) 0.0007(10) -0.0039(9)
C53 0.0267(12) 0.0229(12) 0.0370(14) 0.0009(10) 0.0003(10) 0.0025(10)
C54 0.0448(17) 0.0306(15) 0.0558(18) -0.0118(13) 0.0010(14) -0.0065(12)
C55 0.0455(17) 0.0325(15) 0.0577(19) 0.0122(13) 0.0008(14) 0.0047(13)
C56 0.0341(15) 0.0447(17) 0.0554(18) 0.0109(14) 0.0016(13) -0.0034(13)
C57 0.054(2) 0.069(2) 0.0481(19) 0.0081(16) -0.0059(15) -0.0044(17)
C58 0.0434(17) 0.0360(16) 0.060(2) 0.0046(14) -0.0142(14) -0.0080(13)
C59 0.0445(16) 0.0284(14) 0.0454(16) 0.0107(12) -0.0026(13) -0.0035(12)
C60 0.0369(15) 0.0316(14) 0.0467(16) 0.0044(12) -0.0104(12) 0.0000(11)
C61 0.067(2) 0.056(2) 0.0415(17) 0.0038(15) -0.0132(16) 0.0059(17)
C62 0.0233(12) 0.0343(14) 0.0463(15) -0.0019(12) 0.0019(11) -0.0025(10)
C63 0.0402(18) 0.077(2) 0.0500(19) -0.0130(17) -0.0057(14) 0.0063(16)
C64 0.0336(15) 0.0342(15) 0.069(2) 0.0057(14) 0.0055(14) -0.0083(12)
C65 0.0438(17) 0.0259(14) 0.085(2) 0.0050(15) 0.0076(16) 0.0060(12)
C66 0.0360(15) 0.0324(14) 0.0468(16) 0.0051(12) 0.0117(12) 0.0065(11)
C67 0.0423(18) 0.068(2) 0.057(2) 0.0127(17) 0.0029(15) 0.0179(16)
C68 0.0406(15) 0.0277(14) 0.0468(16) -0.0077(12) -0.0057(13) -0.0006(11)
C69 0.090(3) 0.060(2) 0.0416(18) -0.0038(16) -0.0062(18) -0.017(2)
C70 0.0381(15) 0.0268(14) 0.0503(16) -0.0090(12) 0.0030(12) 0.0016(11)
C71 0.071(2) 0.0374(17) 0.068(2) -0.0017(16) -0.0285(19) 0.0047(16)
C72 0.0515(19) 0.055(2) 0.058(2) 0.0034(16) -0.0014(16) 0.0108(16)
C73 0.071(3) 0.191(6) 0.088(3) -0.066(4) 0.013(3) -0.014(3)
C74 0.0372(15) 0.0311(14) 0.0531(17) -0.0057(12) 0.0052(13) -0.0079(12)
C75 0.047(2) 0.083(3) 0.059(2) -0.0189(19) 0.0039(16) -0.0219(18)
C76 0.0456(17) 0.0249(14) 0.065(2) -0.0009(13) 0.0060(15) -0.0085(12)
C77 0.0317(14) 0.0305(15) 0.070(2) -0.0063(14) 0.0058(14) 0.0040(11)
C78 0.0254(13) 0.0325(14) 0.0468(15) 0.0008(12) 0.0062(11) -0.0005(10)
C79 0.0388(17) 0.070(2) 0.0531(19) 0.0122(17) -0.0006(14) -0.0064(15)
C80 0.0295(13) 0.0261(13) 0.0457(15) 0.0037(11) 0.0030(11) -0.0014(10)
C81 0.0408(16) 0.0320(15) 0.0476(16) -0.0012(12) 0.0012(13) -0.0015(12)
C82 0.0519(19) 0.0282(15) 0.071(2) -0.0058(14) -0.0078(16) -0.0084(13)
C83 0.054(2) 0.0373(17) 0.073(2) 0.0145(16) 0.0007(17) -0.0145(15)
C84 0.0439(17) 0.0426(17) 0.0567(19) 0.0142(14) 0.0071(14) -0.0089(14)
C85 0.0330(14) 0.0346(15) 0.0485(16) 0.0065(12) 0.0048(12) -0.0014(11)
C86 0.079(3) 0.069(3) 0.060(2) -0.0267(19) 0.0030(19) 0.003(2)
C87 0.070(2) 0.067(2) 0.0509(19) -0.0016(17) 0.0250(18) -0.0107(19)
C88 0.0324(13) 0.0246(13) 0.0426(15) -0.0033(11) 0.0042(11) -0.0014(10)
C89 0.0415(16) 0.0296(14) 0.0460(16) -0.0010(12) 0.0014(13) -0.0027(12)
C90 0.0537(19) 0.0255(14) 0.069(2) 0.0035(14) -0.0039(16) 0.0026(13)
C91 0.054(2) 0.0324(16) 0.074(2) -0.0140(15) 0.0037(17) 0.0097(14)
C92 0.0440(17) 0.0432(17) 0.0534(18) -0.0143(14) 0.0097(14) 0.0066(13)
C93 0.0355(15) 0.0322(14) 0.0465(16) -0.0056(12) 0.0072(12) 0.0003(11)
C94 0.097(3) 0.068(3) 0.060(2) 0.030(2) 0.009(2) 0.000(2)
C95 0.082(3) 0.073(2) 0.051(2) 0.0081(18) 0.0304(19) 0.022(2)
C96 0.0472(18) 0.059(2) 0.0401(16) -0.0021(14) 0.0057(13) 0.0016(15)
Cl1 0.0564(5) 0.0730(6) 0.0604(5) 0.0124(4) 0.0018(4) -0.0122(4)
Cl2 0.0787(7) 0.1176(10) 0.0639(6) -0.0203(6) 0.0020(5) -0.0349(7)
C97 0.0514(19) 0.058(2) 0.0406(16) -0.0004(14) 0.0032(14) 0.0027(15)
Cl3 0.0593(5) 0.0685(6) 0.0577(5) 0.0111(4) -0.0030(4) -0.0145(4)
Cl4 0.0779(7) 0.1106(9) 0.0564(6) -0.0120(5) 0.0032(5) -0.0372(6)

loop_
_atom_type_symbol
_atom_type_description
_atom_type_scat_dispersion_real
_atom_type_scat_dispersion_imag
_atom_type_scat_source
C C 0.0033 0.0016 'International Tables Vol C Tables 4.2.6.8 and 6.1.1.4'
H H 0.0000 0.0000 'International Tables Vol C Tables 4.2.6.8 and 6.1.1.4'
N N 0.0061 0.0033 'International Tables Vol C Tables 4.2.6.8 and 6.1.1.4'
O O 0.0106 0.0060 'International Tables Vol C Tables 4.2.6.8 and 6.1.1.4'
Cl Cl 0.1484 0.1585 'International Tables Vol C Tables 4.2.6.8 and 6.1.1.4'

loop_
_geom_angle_atom_site_label_1
_geom_angle_atom_site_label_2
_geom_angle_atom_site_label_3
_geom_angle
_geom_angle_site_symmetry_1
_geom_angle_site_symmetry_3
_geom_angle_publ_flag
C53 O1 C52 119.61(19) . . ?
C85 O2 C87 118.4(2) . . ?
C81 O3 C86 117.6(3) . . ?
C89 O4 C94 117.6(3) . . ?
C93 O5 C95 118.0(2) . . ?
C1 N1 C4 111.5(2) . . ?
C9 N2 C6 105.5(2) . . ?
C11 N3 C14 111.5(2) . . ?
C19 N4 C16 105.8(2) . . ?
C21 N5 C24 105.78(19) . . ?
C29 N6 C26 110.8(2) . . ?
C34 N7 C31 105.4(2) . . ?
C39 N8 C36 111.2(2) . . ?
N1 C1 C20 127.8(2) . . ?
N1 C1 C2 106.1(2) . . ?
C20 C1 C2 125.7(2) . . ?
C3 C2 C1 108.5(2) . . ?
C3 C2 C56 127.1(3) . . ?
C1 C2 C56 124.0(3) . . ?
C2 C3 C4 107.3(2) . . ?
C2 C3 C58 124.8(2) . . ?
C4 C3 C58 127.7(2) . . ?
N1 C4 C5 122.8(2) . . ?
N1 C4 C3 106.3(2) . . ?
C5 C4 C3 130.8(2) . . ?
C4 C5 C6 122.9(2) . . ?
C4 C5 C41 121.4(2) . . ?
C6 C5 C41 115.6(2) . . ?
N2 C6 C5 123.1(2) . . ?
N2 C6 C7 110.9(2) . . ?
C5 C6 C7 126.0(2) . . ?
C8 C7 C6 105.7(2) . . ?
C8 C7 C59 125.0(2) . . ?
C6 C7 C59 128.9(2) . . ?
C7 C8 C9 106.5(2) . . ?
C7 C8 C60 127.9(2) . . ?
C9 C8 C60 125.6(2) . . ?
N2 C9 C10 125.5(2) . . ?
N2 C9 C8 111.3(2) . . ?
C10 C9 C8 123.1(2) . . ?
C11 C10 C9 129.7(2) . . ?
N3 C11 C10 128.1(2) . . ?
N3 C11 C12 106.8(2) . . ?
C10 C11 C12 125.1(2) . . ?
C13 C12 C11 107.9(2) . . ?
C13 C12 C62 127.3(2) . . ?
C11 C12 C62 124.8(2) . . ?
C12 C13 C14 107.5(2) . . ?
C12 C13 C64 123.8(2) . . ?
C14 C13 C64 128.7(2) . . ?
N3 C14 C15 123.2(2) . . ?
N3 C14 C13 106.3(2) . . ?
C15 C14 C13 130.4(2) . . ?
C14 C15 C16 123.9(2) . . ?
C14 C15 C80 116.8(2) . . ?
C16 C15 C80 119.3(2) . . ?
N4 C16 C15 123.4(2) . . ?
N4 C16 C17 110.1(2) . . ?
C15 C16 C17 126.5(2) . . ?
C18 C17 C16 106.8(2) . . ?
C18 C17 C65 124.6(2) . . ?
C16 C17 C65 128.5(2) . . ?
C17 C18 C19 106.0(2) . . ?
C17 C18 C66 128.1(2) . . ?
C19 C18 C66 126.0(2) . . ?
N4 C19 C20 126.3(2) . . ?
N4 C19 C18 111.2(2) . . ?
C20 C19 C18 122.0(2) . . ?
C1 C20 C19 130.0(2) . . ?
N5 C21 C40 125.7(2) . . ?
N5 C21 C22 111.1(2) . . ?
C40 C21 C22 123.0(2) . . ?
C23 C22 C21 106.6(2) . . ?
C23 C22 C68 128.0(2) . . ?
C21 C22 C68 125.3(2) . . ?
C22 C23 C24 105.8(2) . . ?
C22 C23 C70 124.0(2) . . ?
C24 C23 C70 130.0(2) . . ?
N5 C24 C25 122.6(2) . . ?
N5 C24 C23 110.5(2) . . ?
C25 C24 C23 126.9(2) . . ?
C26 C25 C24 123.6(2) . . ?
C26 C25 C51 120.1(2) . . ?
C24 C25 C51 116.3(2) . . ?
N6 C26 C25 123.0(2) . . ?
N6 C26 C27 107.0(2) . . ?
C25 C26 C27 130.0(2) . . ?
C28 C27 C26 107.5(3) . . ?
C28 C27 C71 124.0(3) . . ?
C26 C27 C71 128.3(3) . . ?
C27 C28 C29 107.7(3) . . ?
C27 C28 C72 127.9(3) . . ?
C29 C28 C72 124.2(3) . . ?
N6 C29 C30 126.6(3) . . ?
N6 C29 C28 107.0(2) . . ?
C30 C29 C28 126.3(3) . . ?
C29 C30 C31 129.6(3) . . ?
N7 C31 C30 125.3(2) . . ?
N7 C31 C32 111.0(2) . . ?
C30 C31 C32 123.1(2) . . ?
C33 C32 C31 106.2(2) . . ?
C33 C32 C74 128.3(2) . . ?
C31 C32 C74 125.5(2) . . ?
C32 C33 C34 106.4(2) . . ?
C32 C33 C76 125.0(2) . . ?
C34 C33 C76 128.3(2) . . ?
N7 C34 C35 123.1(2) . . ?
N7 C34 C33 110.7(2) . . ?
C35 C34 C33 126.1(2) . . ?
C36 C35 C34 123.3(2) . . ?
C36 C35 C88 117.3(2) . . ?
C34 C35 C88 119.3(2) . . ?
N8 C36 C35 123.2(2) . . ?
N8 C36 C37 106.4(2) . . ?
C35 C36 C37 130.3(2) . . ?
C38 C37 C36 107.4(2) . . ?
C38 C37 C77 123.8(2) . . ?
C36 C37 C77 128.7(2) . . ?
C37 C38 C39 108.2(2) . . ?
C37 C38 C78 127.4(2) . . ?
C39 C38 C78 124.4(2) . . ?
N8 C39 C40 127.3(2) . . ?
N8 C39 C38 106.7(2) . . ?
C40 C39 C38 125.9(2) . . ?
C39 C40 C21 129.6(2) . . ?
C42 C41 C53 118.0(2) . . ?
C42 C41 C5 119.3(2) . . ?
C53 C41 C5 122.3(2) . . ?
C41 C42 C43 121.0(3) . . ?
C44 C43 C42 119.5(3) . . ?
C43 C44 C45 121.9(3) . . ?
C53 C45 C44 117.1(2) . . ?
C53 C45 C46 121.8(2) . . ?
C44 C45 C46 121.0(2) . . ?
C47 C46 C45 110.7(2) . . ?
C47 C46 C55 109.9(2) . . ?
C45 C46 C55 108.3(2) . . ?
C47 C46 C54 108.2(2) . . ?
C45 C46 C54 109.1(2) . . ?
C55 C46 C54 110.6(2) . . ?
C52 C47 C48 117.2(2) . . ?
C52 C47 C46 122.0(2) . . ?
C48 C47 C46 120.6(2) . . ?
C49 C48 C47 121.5(3) . . ?
C48 C49 C50 119.8(3) . . ?
C51 C50 C49 120.4(3) . . ?
C50 C51 C52 118.4(2) . . ?
C50 C51 C25 120.0(2) . . ?
C52 C51 C25 121.3(2) . . ?
O1 C52 C47 122.6(2) . . ?
O1 C52 C51 115.0(2) . . ?
C47 C52 C51 122.3(2) . . ?
O1 C53 C45 122.7(2) . . ?
O1 C53 C41 115.0(2) . . ?
C45 C53 C41 122.3(2) . . ?
C2 C56 C57 110.8(3) . . ?
C8 C60 C61 113.7(3) . . ?
C12 C62 C63 113.0(2) . . ?
C18 C66 C67 113.9(2) . . ?
C22 C68 C69 113.5(3) . . ?
C73 C72 C28 110.0(3) . . ?
C32 C74 C75 113.6(3) . . ?
C38 C78 C79 113.6(2) . . ?
C81 C80 C85 118.4(2) . . ?
C81 C80 C15 121.8(2) . . ?
C85 C80 C15 119.8(2) . . ?
O3 C81 C80 114.8(2) . . ?
O3 C81 C82 124.2(3) . . ?
C80 C81 C82 121.0(3) . . ?
C83 C82 C81 119.1(3) . . ?
C82 C83 C84 121.7(3) . . ?
C83 C84 C85 118.9(3) . . ?
O2 C85 C84 123.4(3) . . ?
O2 C85 C80 115.7(2) . . ?
C84 C85 C80 120.9(3) . . ?
C89 C88 C93 118.3(2) . . ?
C89 C88 C35 122.4(2) . . ?
C93 C88 C35 119.3(2) . . ?
O4 C89 C88 114.5(2) . . ?
O4 C89 C90 124.2(3) . . ?
C88 C89 C90 121.3(3) . . ?
C91 C90 C89 119.2(3) . . ?
C90 C91 C92 121.3(3) . . ?
C91 C92 C93 119.4(3) . . ?
O5 C93 C92 124.0(3) . . ?
O5 C93 C88 115.5(2) . . ?
C92 C93 C88 120.5(3) . . ?
Cl2 C96 Cl1 112.68(18) . . ?
Cl3 C97 Cl4 112.78(18) . . ?

loop_
_geom_bond_atom_site_label_1
_geom_bond_atom_site_label_2
_geom_bond_distance
_geom_bond_site_symmetry_2
_geom_bond_publ_flag
O1 C53 1.375(3) . ?
O1 C52 1.376(3) . ?
O2 C85 1.360(4) . ?
O2 C87 1.426(4) . ?
O3 C81 1.368(4) . ?
O3 C86 1.417(4) . ?
O4 C89 1.368(4) . ?
O4 C94 1.420(4) . ?
O5 C93 1.361(3) . ?
O5 C95 1.425(4) . ?
N1 C1 1.365(3) . ?
N1 C4 1.371(3) . ?
N2 C9 1.364(3) . ?
N2 C6 1.364(3) . ?
N3 C11 1.357(3) . ?
N3 C14 1.371(3) . ?
N4 C19 1.362(3) . ?
N4 C16 1.375(3) . ?
N5 C21 1.359(3) . ?
N5 C24 1.372(3) . ?
N6 C29 1.359(3) . ?
N6 C26 1.369(3) . ?
N7 C34 1.367(3) . ?
N7 C31 1.368(3) . ?
N8 C39 1.362(3) . ?
N8 C36 1.371(3) . ?
C1 C20 1.378(4) . ?
C1 C2 1.435(4) . ?
C2 C3 1.374(4) . ?
C2 C56 1.500(4) . ?
C3 C4 1.441(4) . ?
C3 C58 1.497(4) . ?
C4 C5 1.402(3) . ?
C5 C6 1.423(3) . ?
C5 C41 1.488(3) . ?
C6 C7 1.476(3) . ?
C7 C8 1.359(4) . ?
C7 C59 1.507(3) . ?
C8 C9 1.458(3) . ?
C8 C60 1.500(3) . ?
C9 C10 1.396(3) . ?
C10 C11 1.389(3) . ?
C11 C12 1.438(3) . ?
C12 C13 1.376(4) . ?
C12 C62 1.497(3) . ?
C13 C14 1.446(4) . ?
C13 C64 1.499(4) . ?
C14 C15 1.406(4) . ?
C15 C16 1.413(4) . ?
C15 C80 1.503(3) . ?
C16 C17 1.468(3) . ?
C17 C18 1.355(4) . ?
C17 C65 1.498(4) . ?
C18 C19 1.463(3) . ?
C18 C66 1.501(4) . ?
C19 C20 1.395(4) . ?
C21 C40 1.400(3) . ?
C21 C22 1.460(3) . ?
C22 C23 1.358(4) . ?
C22 C68 1.502(4) . ?
C23 C24 1.473(3) . ?
C23 C70 1.507(3) . ?
C24 C25 1.417(3) . ?
C25 C26 1.400(4) . ?
C25 C51 1.494(3) . ?
C26 C27 1.443(4) . ?
C27 C28 1.372(4) . ?
C27 C71 1.498(4) . ?
C28 C29 1.446(4) . ?
C28 C72 1.524(4) . ?
C29 C30 1.388(4) . ?
C30 C31 1.390(4) . ?
C31 C32 1.462(3) . ?
C32 C33 1.353(4) . ?
C32 C74 1.509(4) . ?
C33 C34 1.467(3) . ?
C33 C76 1.494(4) . ?
C34 C35 1.418(4) . ?
C35 C36 1.403(4) . ?
C35 C88 1.501(3) . ?
C36 C37 1.450(4) . ?
C37 C38 1.371(4) . ?
C37 C77 1.499(4) . ?
C38 C39 1.440(3) . ?
C38 C78 1.498(4) . ?
C39 C40 1.389(3) . ?
C41 C42 1.382(4) . ?
C41 C53 1.403(4) . ?
C42 C43 1.394(4) . ?
C43 C44 1.372(4) . ?
C44 C45 1.398(4) . ?
C45 C53 1.393(3) . ?
C45 C46 1.522(4) . ?
C46 C47 1.521(4) . ?
C46 C55 1.533(4) . ?
C46 C54 1.541(4) . ?
C47 C52 1.387(3) . ?
C47 C48 1.396(4) . ?
C48 C49 1.379(4) . ?
C49 C50 1.389(4) . ?
C50 C51 1.384(4) . ?
C51 C52 1.397(4) . ?
C56 C57 1.501(4) . ?
C60 C61 1.521(4) . ?
C62 C63 1.518(4) . ?
C66 C67 1.525(4) . ?
C68 C69 1.510(4) . ?
C72 C73 1.456(6) . ?
C74 C75 1.519(4) . ?
C78 C79 1.516(4) . ?
C80 C81 1.390(4) . ?
C80 C85 1.397(4) . ?
C81 C82 1.394(4) . ?
C82 C83 1.372(5) . ?
C83 C84 1.376(5) . ?
C84 C85 1.397(4) . ?
C88 C89 1.386(4) . ?
C88 C93 1.403(4) . ?
C89 C90 1.389(4) . ?
C90 C91 1.376(5) . ?
C91 C92 1.377(5) . ?
C92 C93 1.394(4) . ?
C96 Cl2 1.741(3) . ?
C96 Cl1 1.747(3) . ?
C97 Cl3 1.746(3) . ?
C97 Cl4 1.748(3) . ?

loop_
_cod_related_entry_id
_cod_related_entry_database
_cod_related_entry_code
1 ChemSpider 30661058
